data_2013389
loop_
_publ_author_name
' Meignen, Vincent '
' Lafond, Alain '
' Cario, Laurent '
' Deudon, Catherine '
' Meerschaut, Alain '

_publ_section_title
;
 A new lanthanum titanium oxysulfide, La~16~Ti~5~S~17+<i>x~</i>O~17~,
 with <i>x</i>=0.75(9)
;
_journal_issue 7
_journal_name_full 'Acta Crystallographica Section C'
_journal_page_first i63
_journal_page_last i64
_journal_paper_doi 10.1107/S0108270103010552
_journal_volume 59
_journal_year 2003
_chemical_formula_iupac 'La16 Ti5 S17.75 O17'
_chemical_formula_moiety 'La16 O17 S17.75 Ti5'
_chemical_formula_structural 'La16 Ti5 S17.75 O17'
_chemical_formula_sum 'La16 O17 S17.75 Ti5'
_chemical_formula_weight 3303.0
_chemical_name_common 'Lanthanum titanium oxysulfide'
_chemical_name_systematic
;
hexadecalanthanum pentatitanium heptadecasulfide heptadecaoxide
;
_space_group_IT_number 87
_symmetry_cell_setting tetragonal
_symmetry_space_group_name_Hall '-I 4'
_symmetry_space_group_name_H-M 'I 4/m'
_cell_angle_alpha 90
_cell_angle_beta 90
_cell_angle_gamma 90
_cell_formula_units_Z 2
_cell_length_a 22.633(3)
_cell_length_b 22.633(3)
_cell_length_c 4.0252(8)
_cell_measurement_reflns_used 21662
_cell_measurement_temperature 293
_cell_measurement_theta_max 34.91
_cell_measurement_theta_min 3.58
_cell_volume 2061.9(6)
_computing_publication_material '(Jana 2000; Petricek & Dusek, 2000)'
_computing_structure_refinement '(Jana 2000; Petricek & Dusek, 2000)'
_diffrn_detector_area_resol_mean 9
_diffrn_measured_fraction_theta_full 0.995
_diffrn_measured_fraction_theta_max 0.995
_diffrn_measurement_device_type 'Nonius KappaCCD'
_diffrn_measurement_method 'CCD, \f and \w frames'
_diffrn_radiation_monochromator 'horizonally mounted graphite crystal'
_diffrn_radiation_type 'Mo K\a'
_diffrn_radiation_wavelength 0.71069
_diffrn_reflns_av_R_equivalents 0.0273
_diffrn_reflns_av_sigmaI/netI 0.0313
_diffrn_reflns_limit_h_max 33
_diffrn_reflns_limit_h_min -33
_diffrn_reflns_limit_k_max 25
_diffrn_reflns_limit_k_min -24
_diffrn_reflns_limit_l_max 6
_diffrn_reflns_limit_l_min -6
_diffrn_reflns_number 4503
_diffrn_reflns_theta_full 32.21
_diffrn_reflns_theta_max 32.21
_diffrn_reflns_theta_min 3.60
_diffrn_standards_number 0
_exptl_absorpt_coefficient_mu 17.973
_exptl_absorpt_correction_T_max 0.727
_exptl_absorpt_correction_T_min 0.332
_exptl_absorpt_correction_type 'Gaussian (Petricek & Dusek, 2000)'
_exptl_crystal_colour orange
_exptl_crystal_density_diffrn 5.28
_exptl_crystal_density_meas ?
_exptl_crystal_description needle
_exptl_crystal_F_000 2884
_exptl_crystal_size_max 0.116
_exptl_crystal_size_mid 0.024
_exptl_crystal_size_min 0.022
_refine_diff_density_max 1.64
_refine_diff_density_min -1.55
_refine_ls_extinction_coef 0.017(4)
_refine_ls_extinction_method 'B-C type 1 Gaussian isotropic (Becker & Coppens, 1974)'
_refine_ls_goodness_of_fit_ref 1.11
_refine_ls_hydrogen_treatment none
_refine_ls_number_parameters 95
_refine_ls_number_reflns 2028
_refine_ls_R_factor_all 0.0298
_refine_ls_R_factor_gt 0.0234
_refine_ls_shift/su_max 0.0040
_refine_ls_shift/su_mean 0.0002
_refine_ls_structure_factor_coef F
_refine_ls_weighting_details w=1/(\s^2^(F)+0.0004F^2^)
_refine_ls_weighting_scheme \s
_refine_ls_wR_factor_gt 0.0314
_refine_ls_wR_factor_ref 0.0323
_reflns_number_gt 1799
_reflns_number_total 2028
_reflns_threshold_expression I>2\s(I)
_cod_data_source_file bc1010.cif
_cod_data_source_block I
_cod_depositor_comments
;
The following automatic conversions were performed:

'_exptl_crystal_density_meas' value 'not measured' was changed to '?'
- the value is perceived as not measured.

Automatic conversion script
Id: cif_fix_values 3008 2015-01-20 13:52:24Z robertas 
;
_cod_database_code 2013389

loop_
_symmetry_equiv_pos_site_id
_symmetry_equiv_pos_as_xyz
1 x,y,z
2 y,-x,z
3 -x,-y,z
4 -y,x,z
5 -x,-y,-z
6 -y,x,-z
7 x,y,-z
8 y,-x,-z
9 1/2+x,1/2+y,1/2+z
10 1/2+y,1/2-x,1/2+z
11 1/2-x,1/2-y,1/2+z
12 1/2-y,1/2+x,1/2+z
13 1/2-x,1/2-y,1/2-z
14 1/2-y,1/2+x,1/2-z
15 1/2+x,1/2+y,1/2-z
16 1/2+y,1/2-x,1/2-z

loop_
_atom_site_label
_atom_site_fract_x
_atom_site_fract_y
_atom_site_fract_z
_atom_site_U_iso_or_equiv
_atom_site_adp_type
_atom_site_calc_flag
_atom_site_refinement_flags
_atom_site_occupancy
_atom_site_disorder_assembly
_atom_site_disorder_group
_atom_site_type_symbol
La1 0.759231(13) 0.408156(13) 0 0.00842(8) Uani d . 1 . . La
La2 0.656946(13) 0.271533(13) 0 0.00825(8) Uani d . 1 . . La
La3 0.882639(15) 0.549374(14) 0 0.01350(9) Uani d . 1 . . La
La4 0.613148(13) 0.412900(13) 0.5 0.00821(8) Uani d . 1 . . La
Ti1 0.74936(4) 0.53324(4) 0.5 0.0095(2) Uani d . 1 . . Ti
Ti2 0.5 0.5 0.0605(9) 0.0124(11) Uani d . 0.5 . . Ti
S1 0.51367(5) 0.39550(6) 0 0.0116(3) Uani d . 1 . . S
S2 0.5 0 0.24(2) 0.027(3) Uani d . 0.239(11) . . S
S3 0.75500(6) 0.18604(6) 0 0.0095(3) Uani d . 1 . . S
S4 0.82935(6) 0.62248(6) 0.5 0.0105(3) Uani d . 1 . . S
S5 0.84779(6) 0.46270(6) 0.5 0.0115(3) Uani d . 1 . . S
S6 0.5 0 0 0.027(3) Uani d . 0.093(8) . . S
O1 0.69773(16) 0.59403(16) 0.5 0.0089(9) Uani d . 1 . . O
O2 0.71400(16) 0.46085(16) 0.5 0.0091(9) Uani d . 1 . . O
O3 0.65915(16) 0.37787(16) 0 0.0094(10) Uani d . 1 . . O
O4 0.76632(17) 0.53386(16) 0 0.0110(10) Uani d . 1 . . O
O5 0.5 0.5 0.5 0.045(3) Uani d . 1 . . O
S7 0.4618(5) 0.0453(4) 0 0.027(3) Uani d . 0.152(6) . . S

loop_
_atom_site_aniso_label
_atom_site_aniso_U_11
_atom_site_aniso_U_22
_atom_site_aniso_U_33
_atom_site_aniso_U_12
_atom_site_aniso_U_13
_atom_site_aniso_U_23
_atom_site_aniso_type_symbol
La1 0.00833(13) 0.00915(14) 0.00778(15) -0.00126(10) 0 0 La
La2 0.00891(14) 0.00760(13) 0.00824(15) -0.00002(10) 0 0 La
La3 0.01752(16) 0.00978(14) 0.01319(17) -0.00077(12) 0 0 La
La4 0.00849(14) 0.00830(14) 0.00785(15) -0.00062(10) 0 0 La
Ti1 0.0081(4) 0.0057(4) 0.0148(5) 0.0007(3) 0 0 Ti
Ti2 0.0096(6) 0.0096(6) 0.018(3) 0 0 0 Ti
S1 0.0073(5) 0.0109(6) 0.0167(7) -0.0012(4) 0 0 S
S2 0.014(3) 0.010(3) 0.056(7) -0.005(3) 0 0 S
S3 0.0097(5) 0.0079(5) 0.0108(6) 0.0004(4) 0 0 S
S4 0.0107(5) 0.0092(5) 0.0117(6) -0.0006(4) 0 0 S
S5 0.0104(6) 0.0111(6) 0.0131(6) 0.0013(5) 0 0 S
S6 0.014(3) 0.010(3) 0.056(7) -0.005(3) 0 0 S
O1 0.0062(15) 0.0110(16) 0.0095(17) 0.0013(13) 0 0 O
O2 0.0093(16) 0.0085(16) 0.0097(16) -0.0002(13) 0 0 O
O3 0.0096(16) 0.0083(16) 0.0101(18) 0.0003(13) 0 0 O
O4 0.0117(17) 0.0122(17) 0.0092(18) 0.0006(14) 0 0 O
O5 0.045(4) 0.045(4) 0.045(7) 0 0 0 O
S7 0.014(3) 0.010(3) 0.056(7) -0.005(3) 0 0 S

loop_
_atom_type_symbol
_atom_type_scat_dispersion_real
_atom_type_scat_dispersion_imag
_atom_type_scat_source
O 0.011 0.006 'International Tables Vol C Tables  4.2.6.8 and 6.1.1.4'
S 0.125 0.123 'International Tables Vol C Tables  4.2.6.8 and 6.1.1.4'
Ti 0.278 0.446 'International Tables Vol C Tables  4.2.6.8 and 6.1.1.4'
La -0.287 2.452 'International Tables Vol C Tables  4.2.6.8 and 6.1.1.4'

loop_
_geom_angle_atom_site_label_1
_geom_angle_atom_site_label_2
_geom_angle_atom_site_label_3
_geom_angle_site_symmetry_1
_geom_angle_site_symmetry_3
_geom_angle
_geom_angle_publ_flag
S3 La1 S3 13_654 13_655 86.06(2) no
S3 La1 S4 13_654 14_645 71.95(3) no
S3 La1 S5 13_654 1_554 85.15(3) no
S3 La1 S5 13_654 . 143.34(4) no
S3 La1 O2 13_654 1_554 75.88(7) no
S3 La1 O2 13_654 . 146.26(9) no
S3 La1 O3 13_654 . 71.70(7) no
S3 La1 O4 13_654 . 136.704(19) no
S3 La1 S3 13_655 13_654 86.06(2) no
S3 La1 S4 13_655 14_645 71.95(3) no
S3 La1 S5 13_655 1_554 143.34(4) no
S3 La1 S5 13_655 . 85.15(3) no
S3 La1 O2 13_655 1_554 146.26(9) no
S3 La1 O2 13_655 . 75.88(7) no
S3 La1 O3 13_655 . 71.70(7) no
S3 La1 O4 13_655 . 136.704(19) no
S4 La1 S5 14_645 1_554 71.49(3) no
S4 La1 S5 14_645 . 71.49(3) no
S4 La1 O2 14_645 1_554 126.34(7) no
S4 La1 O2 14_645 . 126.34(7) no
S4 La1 O3 14_645 . 129.49(9) no
S4 La1 O4 14_645 . 120.44(8) no
S5 La1 S5 1_554 . 81.06(2) no
S5 La1 O2 1_554 1_554 63.97(8) no
S5 La1 O2 1_554 . 125.83(8) no
S5 La1 O3 1_554 . 137.30(3) no
S5 La1 O4 1_554 . 64.25(6) no
S5 La1 S5 . 1_554 81.06(2) no
S5 La1 O2 . 1_554 125.83(8) no
S5 La1 O2 . . 63.97(8) no
S5 La1 O3 . . 137.30(3) no
S5 La1 O4 . . 64.25(6) no
O2 La1 O2 1_554 . 104.02(9) no
O2 La1 O3 1_554 . 75.62(10) no
O2 La1 O4 1_554 . 63.66(8) no
O2 La1 O2 . 1_554 104.02(9) no
O2 La1 O3 . . 75.62(10) no
O2 La1 O4 . . 63.66(8) no
O3 La1 O4 . . 110.07(12) no
S3 La2 S3 . 13_654 73.07(3) no
S3 La2 S3 . 13_655 73.07(3) no
S3 La2 S4 . 2_564 73.12(3) no
S3 La2 S4 . 2_565 73.12(3) no
S3 La2 O1 . 2_564 126.69(7) no
S3 La2 O1 . 2_565 126.69(7) no
S3 La2 O3 . . 129.89(9) no
S3 La2 O4 . 2_565 121.82(8) no
S3 La2 S3 13_654 . 73.07(3) no
S3 La2 S3 13_654 13_655 84.59(2) no
S3 La2 S4 13_654 2_564 88.15(3) no
S3 La2 S4 13_654 2_565 146.08(4) no
S3 La2 O1 13_654 2_564 75.79(7) no
S3 La2 O1 13_654 2_565 144.28(8) no
S3 La2 O3 13_654 . 70.44(7) no
S3 La2 O4 13_654 2_565 137.00(2) no
S3 La2 S3 13_655 . 73.07(3) no
S3 La2 S3 13_655 13_654 84.59(2) no
S3 La2 S4 13_655 2_564 146.08(4) no
S3 La2 S4 13_655 2_565 88.15(3) no
S3 La2 O1 13_655 2_564 144.28(8) no
S3 La2 O1 13_655 2_565 75.79(7) no
S3 La2 O3 13_655 . 70.44(7) no
S3 La2 O4 13_655 2_565 137.00(2) no
S4 La2 S4 2_564 2_565 79.67(2) no
S4 La2 O1 2_564 2_564 63.65(8) no
S4 La2 O1 2_564 2_565 124.24(8) no
S4 La2 O3 2_564 . 137.03(4) no
S4 La2 O4 2_564 2_565 63.20(6) no
S4 La2 S4 2_565 2_564 79.67(2) no
S4 La2 O1 2_565 2_564 124.24(8) no
S4 La2 O1 2_565 2_565 63.65(8) no
S4 La2 O3 2_565 . 137.03(4) no
S4 La2 O4 2_565 2_565 63.20(6) no
O1 La2 O1 2_564 2_565 103.56(9) no
O1 La2 O3 2_564 . 74.93(9) no
O1 La2 O4 2_564 2_565 63.16(8) no
O1 La2 O1 2_565 2_564 103.56(9) no
O1 La2 O3 2_565 . 74.93(9) no
O1 La2 O4 2_565 2_565 63.16(8) no
O3 La2 O4 . 2_565 108.28(12) no
S2 La3 S2 9_554 13_655 40(2) no
S2 La3 S2 9_554 2_665 38(2) no
S2 La3 S2 9_554 6_655 2(2) no
S2 La3 S4 9_554 1_554 109.5(15) no
S2 La3 S4 9_554 . 144.5(12) no
S2 La3 S5 9_554 1_554 75.7(11) no
S2 La3 S5 9_554 . 103.0(11) no
S2 La3 S5 9_554 10_564 75.85(15) no
S2 La3 S6 9_554 9_554 14.9(16) no
S2 La3 S6 9_554 9_555 55.0(16) no
S2 La3 S6 9_554 2_665 20.1(16) no
S2 La3 O4 9_554 . 144.1(8) no
S2 La3 S7 9_554 9_554 32.5(15) no
S2 La3 S7 9_554 9_555 70.6(16) no
S2 La3 S7 9_554 6_655 33.8(9) no
S2 La3 S2 13_655 9_554 40(2) no
S2 La3 S2 13_655 2_665 2(2) no
S2 La3 S2 13_655 6_655 38(2) no
S2 La3 S4 13_655 1_554 144.5(12) no
S2 La3 S4 13_655 . 109.5(15) no
S2 La3 S5 13_655 1_554 103.0(11) no
S2 La3 S5 13_655 . 75.7(11) no
S2 La3 S5 13_655 10_564 75.85(15) no
S2 La3 S6 13_655 9_554 55.0(16) no
S2 La3 S6 13_655 9_555 14.9(16) no
S2 La3 S6 13_655 2_665 20.1(16) no
S2 La3 O4 13_655 . 144.1(8) no
S2 La3 S7 13_655 9_554 70.6(16) no
S2 La3 S7 13_655 9_555 32.5(15) no
S2 La3 S7 13_655 6_655 33.8(9) no
S2 La3 S2 2_665 9_554 38(2) no
S2 La3 S2 2_665 13_655 2(2) no
S2 La3 S2 2_665 6_655 37(2) no
S2 La3 S4 2_665 1_554 143.2(13) no
S2 La3 S4 2_665 . 111.0(15) no
S2 La3 S5 2_665 1_554 101.9(11) no
S2 La3 S5 2_665 . 76.8(11) no
S2 La3 S5 2_665 10_564 75.71(14) no
S2 La3 S6 2_665 9_554 53.4(16) no
S2 La3 S6 2_665 9_555 16.5(16) no
S2 La3 S6 2_665 2_665 18.4(16) no
S2 La3 O4 2_665 . 144.9(8) no
S2 La3 S7 2_665 9_554 69.1(16) no
S2 La3 S7 2_665 9_555 33.9(15) no
S2 La3 S7 2_665 6_655 32.9(9) no
S2 La3 S2 6_655 9_554 2(2) no
S2 La3 S2 6_655 13_655 38(2) no
S2 La3 S2 6_655 2_665 37(2) no
S2 La3 S4 6_655 1_554 111.0(15) no
S2 La3 S4 6_655 . 143.2(13) no
S2 La3 S5 6_655 1_554 76.8(11) no
S2 La3 S5 6_655 . 101.9(11) no
S2 La3 S5 6_655 10_564 75.71(14) no
S2 La3 S6 6_655 9_554 16.5(16) no
S2 La3 S6 6_655 9_555 53.4(16) no
S2 La3 S6 6_655 2_665 18.4(16) no
S2 La3 O4 6_655 . 144.9(8) no
S2 La3 S7 6_655 9_554 33.9(15) no
S2 La3 S7 6_655 9_555 69.1(16) no
S2 La3 S7 6_655 6_655 32.9(9) no
S4 La3 S4 1_554 . 89.01(3) no
S4 La3 S5 1_554 1_554 77.90(3) no
S4 La3 S5 1_554 . 139.21(4) no
S4 La3 S5 1_554 10_564 78.66(3) no
S4 La3 S6 1_554 9_554 95.70(2) no
S4 La3 S6 1_554 9_555 154.43(3) no
S4 La3 S6 1_554 2_665 127.64(2) no
S4 La3 O4 1_554 . 70.11(6) no
S4 La3 S7 1_554 9_554 77.02(18) no
S4 La3 S7 1_554 9_555 145.3(2) no
S4 La3 S7 1_554 6_655 135.39(2) no
S4 La3 S4 . 1_554 89.01(3) no
S4 La3 S5 . 1_554 139.21(4) no
S4 La3 S5 . . 77.90(3) no
S4 La3 S5 . 10_564 78.66(3) no
S4 La3 S6 . 9_554 154.43(3) no
S4 La3 S6 . 9_555 95.70(2) no
S4 La3 S6 . 2_665 127.64(2) no
S4 La3 O4 . . 70.11(6) no
S4 La3 S7 . 9_554 145.3(2) no
S4 La3 S7 . 9_555 77.02(18) no
S4 La3 S7 . 6_655 135.39(2) no
S5 La3 S5 1_554 . 87.18(3) no
S5 La3 S5 1_554 10_564 134.13(2) no
S5 La3 S6 1_554 9_554 66.16(2) no
S5 La3 S6 1_554 9_555 112.67(3) no
S5 La3 S6 1_554 2_665 89.34(3) no
S5 La3 O4 1_554 . 69.10(6) no
S5 La3 S7 1_554 9_554 69.01(19) no
S5 La3 S7 1_554 9_555 132.2(2) no
S5 La3 S7 1_554 6_655 69.67(15) no
S5 La3 S5 . 1_554 87.18(3) no
S5 La3 S5 . 10_564 134.13(2) no
S5 La3 S6 . 9_554 112.67(3) no
S5 La3 S6 . 9_555 66.16(2) no
S5 La3 S6 . 2_665 89.34(3) no
S5 La3 O4 . . 69.10(6) no
S5 La3 S7 . 9_554 132.2(2) no
S5 La3 S7 . 9_555 69.01(19) no
S5 La3 S7 . 6_655 69.67(15) no
S5 La3 S5 10_564 1_554 134.13(2) no
S5 La3 S5 10_564 . 134.13(2) no
S5 La3 S6 10_564 9_554 77.68(2) no
S5 La3 S6 10_564 9_555 77.68(2) no
S5 La3 S6 10_564 2_665 74.91(3) no
S5 La3 O4 10_564 . 135.50(8) no
S5 La3 S7 10_564 9_554 67.6(2) no
S5 La3 S7 10_564 9_555 67.6(2) no
S5 La3 S7 10_564 6_655 102.7(2) no
S6 La3 S6 9_554 9_555 69.861(6) no
S6 La3 S6 9_554 2_665 34.931(3) no
S6 La3 O4 9_554 . 134.99(5) no
S6 La3 S7 9_554 9_554 19.9(2) no
S6 La3 S7 9_554 9_555 85.10(17) no
S6 La3 S7 9_554 6_655 43.49(12) no
S6 La3 S6 9_555 9_554 69.861(6) no
S6 La3 S6 9_555 2_665 34.931(3) no
S6 La3 O4 9_555 . 134.99(5) no
S6 La3 S7 9_555 9_554 85.10(17) no
S6 La3 S7 9_555 9_555 19.9(2) no
S6 La3 S7 9_555 6_655 43.49(12) no
S6 La3 S6 2_665 9_554 34.931(3) no
S6 La3 S6 2_665 9_555 34.931(3) no
S6 La3 O4 2_665 . 149.59(8) no
S6 La3 S7 2_665 9_554 51.28(17) no
S6 La3 S7 2_665 9_555 51.28(17) no
S6 La3 S7 2_665 6_655 27.8(2) no
O4 La3 S7 . 9_554 130.84(17) no
O4 La3 S7 . 9_555 130.84(17) no
O4 La3 S7 . 6_655 121.8(2) no
S7 La3 S7 9_554 9_555 96.6(2) no
S7 La3 S7 9_554 6_655 63.4(2) no
S7 La3 S7 9_555 9_554 96.6(2) no
S7 La3 S7 9_555 6_655 63.4(2) no
S7 La3 S7 6_655 9_554 63.4(2) no
S7 La3 S7 6_655 9_555 63.4(2) no
S1 La4 S1 . 1_556 82.73(2) no
S1 La4 S1 . 6_655 67.23(3) no
S1 La4 S1 . 6_656 119.06(3) no
S1 La4 O1 . 2_565 75.32(7) no
S1 La4 O2 . . 136.32(3) no
S1 La4 O3 . . 73.97(8) no
S1 La4 O3 . 1_556 146.30(9) no
S1 La4 O5 . . 59.54(2) no
S1 La4 S1 1_556 . 82.73(2) no
S1 La4 S1 1_556 6_655 119.06(3) no
S1 La4 S1 1_556 6_656 67.23(3) no
S1 La4 O1 1_556 2_565 75.32(7) no
S1 La4 O2 1_556 . 136.32(3) no
S1 La4 O3 1_556 . 146.30(9) no
S1 La4 O3 1_556 1_556 73.97(8) no
S1 La4 O5 1_556 . 59.54(2) no
S1 La4 S1 6_655 . 67.23(3) no
S1 La4 S1 6_655 1_556 119.06(3) no
S1 La4 S1 6_655 6_656 82.65(2) no
S1 La4 O1 6_655 2_565 136.58(3) no
S1 La4 O2 6_655 . 74.73(7) no
S1 La4 O3 6_655 . 73.82(8) no
S1 La4 O3 6_655 1_556 145.95(9) no
S1 La4 O5 6_655 . 59.52(2) no
S1 La4 S1 6_656 . 119.06(3) no
S1 La4 S1 6_656 1_556 67.23(3) no
S1 La4 S1 6_656 6_655 82.65(2) no
S1 La4 O1 6_656 2_565 136.58(3) no
S1 La4 O2 6_656 . 74.73(7) no
S1 La4 O3 6_656 . 145.95(9) no
S1 La4 O3 6_656 1_556 73.82(8) no
S1 La4 O5 6_656 . 59.52(2) no
O1 La4 O2 2_565 . 125.23(12) no
O1 La4 O3 2_565 . 75.43(10) no
O1 La4 O3 2_565 1_556 75.43(10) no
O1 La4 O5 2_565 . 117.78(8) no
O2 La4 O3 . . 75.53(10) no
O2 La4 O3 . 1_556 75.53(10) no
O2 La4 O5 . . 116.98(8) no
O3 La4 O3 . 1_556 113.93(10) no
O3 La4 O5 . . 123.03(7) no
O3 La4 O3 1_556 . 113.93(10) no
O3 La4 O5 1_556 . 123.03(7) no
S4 Ti1 S5 . . 83.76(5) no
S4 Ti1 O1 . . 82.22(12) no
S4 Ti1 O2 . . 164.17(13) no
S4 Ti1 O4 . . 82.53(11) no
S4 Ti1 O4 . 1_556 82.53(11) no
S5 Ti1 O1 . . 165.98(13) no
S5 Ti1 O2 . . 80.41(12) no
S5 Ti1 O4 . . 81.47(11) no
S5 Ti1 O4 . 1_556 81.47(11) no
O1 Ti1 O2 . . 113.62(17) no
O1 Ti1 O4 . . 96.67(11) no
O1 Ti1 O4 . 1_556 96.67(11) no
O2 Ti1 O4 . . 95.07(11) no
O2 Ti1 O4 . 1_556 95.07(11) no
O4 Ti1 O4 . 1_556 158.39(16) no
O4 Ti1 O4 1_556 . 158.39(16) no
S1 Ti2 S1 . 5_665 168.33(16) no
S1 Ti2 S1 . 2_565 89.41(4) no
S1 Ti2 S1 . 6_655 89.41(4) no
S1 Ti2 O5 . 1_554 84.17(8) no
S1 Ti2 O5 . . 95.83(8) no
S1 Ti2 S1 5_665 . 168.33(16) no
S1 Ti2 S1 5_665 2_565 89.41(4) no
S1 Ti2 S1 5_665 6_655 89.41(4) no
S1 Ti2 O5 5_665 1_554 84.17(8) no
S1 Ti2 O5 5_665 . 95.83(8) no
S1 Ti2 S1 2_565 . 89.41(4) no
S1 Ti2 S1 2_565 5_665 89.41(4) no
S1 Ti2 S1 2_565 6_655 168.33(16) no
S1 Ti2 O5 2_565 1_554 84.17(8) no
S1 Ti2 O5 2_565 . 95.83(8) no
S1 Ti2 S1 6_655 . 89.41(4) no
S1 Ti2 S1 6_655 5_665 89.41(4) no
S1 Ti2 S1 6_655 2_565 168.33(16) no
S1 Ti2 O5 6_655 1_554 84.17(8) no
S1 Ti2 O5 6_655 . 95.83(8) no
O5 Ti2 O5 1_554 . 180 no
O5 Ti2 O5 . 1_554 180 no

loop_
_geom_bond_atom_site_label_1
_geom_bond_atom_site_label_2
_geom_bond_site_symmetry_1
_geom_bond_site_symmetry_2
_geom_bond_distance
_geom_bond_publ_flag
La1 S3 . 13_654 2.9495(9) yes
La1 S3 . 13_655 2.9495(9) yes
La1 S4 . 14_645 3.2170(14) yes
La1 S5 . 1_554 3.0971(10) yes
La1 S5 . . 3.0971(10) yes
La1 O2 . 1_554 2.554(2) yes
La1 O2 . . 2.554(2) yes
La1 O3 . . 2.366(4) yes
La1 O4 . . 2.849(4) yes
La2 S3 . . 2.9444(13) yes
La2 S3 . 13_654 2.9907(10) yes
La2 S3 . 13_655 2.9907(10) yes
La2 S4 . 2_564 3.1420(11) yes
La2 S4 . 2_565 3.1420(11) yes
La2 O1 . 2_564 2.562(2) yes
La2 O1 . 2_565 2.562(2) yes
La2 O3 . . 2.407(4) yes
La2 O4 . 2_565 2.915(4) yes
La3 S2 . 9_554 3.07(3) yes
La3 S2 . 13_655 3.07(3) yes
La3 S2 . 2_665 3.04(3) yes
La3 S2 . 6_655 3.04(3) yes
La3 S4 . 1_554 2.8711(10) yes
La3 S4 . . 2.8711(10) yes
La3 S5 . 1_554 2.9190(10) yes
La3 S5 . . 2.9190(10) yes
La3 S5 . 10_564 2.9498(14) yes
La3 S6 . 9_554 3.5150(3) yes
La3 S6 . 9_555 3.5150(3) yes
La3 S6 . 2_665 2.8817(3) yes
La3 O4 . . 2.656(4) yes
La3 S7 . 9_554 2.695(7) yes
La3 S7 . 9_555 2.695(7) yes
La3 S7 . 6_655 2.567(10) yes
La4 S1 . . 3.0455(9) yes
La4 S1 . 1_556 3.0455(9) yes
La4 S1 . 6_655 3.0480(9) yes
La4 S1 . 6_656 3.0480(9) yes
La4 O1 . 2_565 2.541(4) yes
La4 O2 . . 2.527(4) yes
La4 O3 . . 2.401(2) yes
La4 O3 . 1_556 2.401(2) yes
La4 O5 . . 3.2318(7) yes
Ti1 S4 . . 2.7122(16) yes
Ti1 S5 . . 2.7406(16) yes
Ti1 O1 . . 1.805(4) yes
Ti1 O2 . . 1.824(4) yes
Ti1 O4 . . 2.0489(8) yes
Ti1 O4 . 1_556 2.0489(8) yes
Ti2 S1 . . 2.3977(14) yes
Ti2 S1 . 5_665 2.3977(14) yes
Ti2 S1 . 2_565 2.3977(14) yes
Ti2 S1 . 6_655 2.3977(14) yes
Ti2 O5 . 1_554 2.256(3) yes
Ti2 O5 . . 1.769(3) yes
